data_1562909
loop_
_publ_author_name
'Wylie, Ernest M.'
'Dawes, Colleen M.'
'Burns, Peter C.'

_publ_section_title
;
 Synthesis, structure, and spectroscopic characterization of three uranyl
 phosphates with unique structural units
;
_journal_name_full 'Journal of Solid State Chemistry'
_journal_page_first 482
_journal_page_last 488
_journal_paper_doi 10.1016/j.jssc.2012.07.020
_journal_volume 196
_journal_year 2012
_chemical_formula_structural Cs((UO2)(HPO4)(NO3))
_chemical_formula_sum 'Cs N O9 P U'
_chemical_formula_weight 559.92
_chemical_name_systematic
; 
Caesium uranyl hydrogenphosphate nitrate 
;
_space_group_IT_number 2
_space_group_name_Hall '-P 1'
_space_group_name_H-M_alt 'P -1'
_symmetry_cell_setting triclinic
_symmetry_space_group_name_H-M 'P -1'
_atom_sites_solution_hydrogens .
_atom_sites_solution_primary direct
_atom_sites_solution_secondary difmap
_cell_angle_alpha 72.974(2)
_cell_angle_beta 74.261(2)
_cell_angle_gamma 79.498(2)
_cell_formula_units_Z 2
_cell_length_a 7.0153(19)
_cell_length_b 7.4413(15)
_cell_length_c 9.3931(19)
_cell_measurement_temperature 293(2)
_cell_volume 448.45(18)
_computing_structure_refinement 'SHELXL-97 (Sheldrick, 2008)'
_computing_structure_solution 'SHELXS-97 (Sheldrick, 2008)'
_diffrn_ambient_temperature 293(2)
_diffrn_measured_fraction_theta_full 0.977
_diffrn_measured_fraction_theta_max 0.977
_diffrn_measurement_device_type 'BRUKER AXS Apex-1 CCD-4k'
_diffrn_measurement_method 'phi-omega scan'
_diffrn_radiation_monochromator graphite
_diffrn_radiation_source 'fine-focus sealed tube'
_diffrn_radiation_type MoK\a
_diffrn_radiation_wavelength 0.71073
_diffrn_reflns_av_R_equivalents 0.0250
_diffrn_reflns_av_sigmaI/netI 0.0312
_diffrn_reflns_limit_h_max 9
_diffrn_reflns_limit_h_min -9
_diffrn_reflns_limit_k_max 9
_diffrn_reflns_limit_k_min -9
_diffrn_reflns_limit_l_max 12
_diffrn_reflns_limit_l_min -12
_diffrn_reflns_number 5080
_diffrn_reflns_theta_full 27.51
_diffrn_reflns_theta_max 27.51
_diffrn_reflns_theta_min 2.33
_exptl_absorpt_coefficient_mu 22.300
_exptl_absorpt_correction_T_max 0.7456
_exptl_absorpt_correction_T_min 0.4224
_exptl_absorpt_correction_type multi-scan
_exptl_absorpt_process_details 'SADABS Version 2.03'
_exptl_crystal_colour yellow
_exptl_crystal_density_diffrn 4.147
_exptl_crystal_density_method none
_exptl_crystal_description Plate
_exptl_crystal_F_000 482
_exptl_crystal_size_max 0.30
_exptl_crystal_size_mid 0.20
_exptl_crystal_size_min 0.10
_refine_diff_density_max 2.163
_refine_diff_density_min -2.377
_refine_diff_density_rms 0.227
_refine_ls_extinction_method none
_refine_ls_goodness_of_fit_ref 1.109
_refine_ls_hydrogen_treatment .
_refine_ls_matrix_type full
_refine_ls_number_parameters 118
_refine_ls_number_reflns 2004
_refine_ls_number_restraints 0
_refine_ls_restrained_S_all 1.109
_refine_ls_R_factor_all 0.0253
_refine_ls_R_factor_gt 0.0235
_refine_ls_shift/su_max 0.001
_refine_ls_shift/su_mean 0.000
_refine_ls_structure_factor_coef Fsqd
_refine_ls_weighting_details 'calc w=1/[\s^2^(Fo^2^)+(0.0264P)^2^+1.6918P] where P=(Fo^2^+2Fc^2^)/3'
_refine_ls_weighting_scheme calc
_refine_ls_wR_factor_gt 0.0577
_refine_ls_wR_factor_ref 0.0586
_reflns_number_gt 1903
_reflns_number_total 2004
_reflns_threshold_expression >2sigma(I)
_cod_data_source_file JSSC-2012-196-482.cif
_cod_data_source_block 1
_cod_depositor_comments
;
The following automatic conversions were performed:

data item '_symmetry_cell_setting' value 'Triclinic' was changed to
'triclinic' in accordance with the built-in table derived from the
CIF Core dictionary named 'cif_core.dic' version 2.4.5 last updated
on 2014-11-21.

data item '_exptl_crystal_density_meas' value 'not measured' was
changed to '?' -- the value is perceived as not measured.

Automatic conversion script
Id: cif_fix_values 8369 2020-08-20 11:38:08Z andrius 
;
_cod_database_code 1562909

loop_
_symmetry_equiv_pos_as_xyz
'x, y, z'
'-x, -y, -z'

loop_
_atom_site_label
_atom_site_type_symbol
_atom_site_fract_x
_atom_site_fract_y
_atom_site_fract_z
_atom_site_U_iso_or_equiv
_atom_site_adp_type
_atom_site_occupancy
_atom_site_symmetry_multiplicity
_atom_site_calc_flag
_atom_site_refinement_flags
_atom_site_disorder_assembly
_atom_site_disorder_group
U1 U 0.25843(3) 0.73050(3) 0.31259(2) 0.01056(8) Uani 1 1 d . . .
Cs1 Cs 0.71118(5) 0.33678(5) 0.17669(4) 0.01709(10) Uani 1 1 d . . .
P1 P 0.2672(2) 0.2863(2) 0.58849(18) 0.0113(3) Uani 1 1 d . . .
O1 O 0.2956(6) 0.4123(6) 0.4254(5) 0.0154(9) Uani 1 1 d . . .
O2 O 0.3475(6) 0.6839(6) 0.1308(5) 0.0155(9) Uani 1 1 d . . .
O3 O 0.0550(6) 0.3125(6) 0.6827(5) 0.0165(9) Uani 1 1 d . . .
O4 O 0.4163(6) 0.3111(6) 0.6694(5) 0.0166(9) Uani 1 1 d . . .
O5 O 0.3880(7) 1.0529(6) 0.2099(6) 0.0245(11) Uani 1 1 d . . .
O6 O 0.1724(7) 0.7847(7) 0.4919(6) 0.0231(10) Uani 1 1 d . . .
O7 O 0.0931(7) 1.0446(6) 0.1873(6) 0.0225(10) Uani 1 1 d . . .
O8 O 0.3107(7) 0.0721(6) 0.5759(5) 0.0170(9) Uani 1 1 d . . .
O9 O 0.2187(8) 0.3134(7) 0.1099(6) 0.0290(12) Uani 1 1 d . . .
N1 N 0.2343(8) 0.1436(7) 0.1661(7) 0.0207(12) Uani 1 1 d . . .

loop_
_atom_site_aniso_label
_atom_site_aniso_U_11
_atom_site_aniso_U_22
_atom_site_aniso_U_33
_atom_site_aniso_U_23
_atom_site_aniso_U_13
_atom_site_aniso_U_12
U1 0.00598(12) 0.01175(12) 0.01480(13) -0.00390(8) -0.00375(8) -0.00028(8)
Cs1 0.01458(19) 0.0179(2) 0.0190(2) -0.00604(15) -0.00515(15) 0.00164(14)
P1 0.0074(7) 0.0108(7) 0.0169(8) -0.0039(6) -0.0045(6) -0.0007(5)
O1 0.015(2) 0.012(2) 0.019(2) -0.0031(18) -0.0046(17) -0.0010(16)
O2 0.012(2) 0.017(2) 0.017(2) -0.0039(18) -0.0042(17) -0.0025(16)
O3 0.0075(19) 0.020(2) 0.021(2) -0.0033(18) -0.0029(17) -0.0039(16)
O4 0.0059(19) 0.019(2) 0.029(3) -0.0075(19) -0.0100(17) 0.0010(16)
O5 0.015(2) 0.019(2) 0.039(3) 0.000(2) -0.012(2) -0.0016(18)
O6 0.022(2) 0.027(3) 0.024(3) -0.012(2) -0.007(2) -0.0004(19)
O7 0.014(2) 0.013(2) 0.040(3) -0.002(2) -0.011(2) -0.0023(17)
O8 0.019(2) 0.011(2) 0.021(2) -0.0035(18) -0.0054(18) -0.0006(17)
O9 0.028(3) 0.014(2) 0.039(3) 0.001(2) -0.006(2) -0.003(2)
N1 0.018(3) 0.011(2) 0.029(3) -0.002(2) -0.002(2) -0.004(2)

loop_
_atom_type_symbol
_atom_type_description
_atom_type_scat_dispersion_real
_atom_type_scat_dispersion_imag
_atom_type_scat_source
N N 0.0061 0.0033 'International Tables Vol C Tables 4.2.6.8 and 6.1.1.4'
O O 0.0106 0.0060 'International Tables Vol C Tables 4.2.6.8 and 6.1.1.4'
P P 0.1023 0.0942 'International Tables Vol C Tables 4.2.6.8 and 6.1.1.4'
Cs Cs -0.3680 2.1192 'International Tables Vol C Tables 4.2.6.8 and 6.1.1.4'
U U -9.6767 9.6646 'International Tables Vol C Tables 4.2.6.8 and 6.1.1.4'

loop_
_geom_angle_atom_site_label_1
_geom_angle_atom_site_label_2
_geom_angle_atom_site_label_3
_geom_angle
_geom_angle_site_symmetry_1
_geom_angle_site_symmetry_3
O2 U1 O6 178.0(2) . .
O2 U1 O3 90.79(18) . 2_566
O6 U1 O3 90.27(19) . 2_566
O2 U1 O1 89.66(18) . .
O6 U1 O1 92.06(19) . .
O3 U1 O1 85.50(15) 2_566 .
O2 U1 O4 87.53(17) . 2_666
O6 U1 O4 91.88(19) . 2_666
O3 U1 O4 164.87(16) 2_566 2_666
O1 U1 O4 79.45(15) . 2_666
O2 U1 O7 88.66(18) . .
O6 U1 O7 90.1(2) . .
O3 U1 O7 72.56(15) 2_566 .
O1 U1 O7 157.97(15) . .
O4 U1 O7 122.40(15) 2_666 .
O2 U1 O5 91.11(18) . .
O6 U1 O5 86.9(2) . .
O3 U1 O5 122.72(15) 2_566 .
O1 U1 O5 151.75(15) . .
O4 U1 O5 72.37(15) 2_666 .
O7 U1 O5 50.27(14) . .
O2 U1 N1 90.15(18) . 1_565
O6 U1 N1 88.1(2) . 1_565
O3 U1 N1 97.75(15) 2_566 1_565
O1 U1 N1 176.74(15) . 1_565
O4 U1 N1 97.29(15) 2_666 1_565
O7 U1 N1 25.27(14) . 1_565
O5 U1 N1 25.00(14) . 1_565
O2 U1 Cs1 51.14(14) . .
O6 U1 Cs1 129.58(16) . .
O3 U1 Cs1 117.02(11) 2_566 .
O1 U1 Cs1 52.76(11) . .
O4 U1 Cs1 51.49(11) 2_666 .
O7 U1 Cs1 136.72(12) . .
O5 U1 Cs1 107.94(11) . .
N1 U1 Cs1 125.03(11) 1_565 .
O2 U1 Cs1 17.67(14) . 2_665
O6 U1 Cs1 162.56(15) . 2_665
O3 U1 Cs1 74.55(11) 2_566 2_665
O1 U1 Cs1 95.18(11) . 2_665
O4 U1 Cs1 105.02(11) 2_666 2_665
O7 U1 Cs1 77.36(12) . 2_665
O5 U1 Cs1 94.02(12) . 2_665
N1 U1 Cs1 85.58(12) 1_565 2_665
Cs1 U1 Cs1 66.562(11) . 2_665
O2 U1 Cs1 153.48(14) . 2_666
O6 U1 Cs1 27.02(16) . 2_666
O3 U1 Cs1 107.48(11) 2_566 2_666
O1 U1 Cs1 73.26(11) . 2_666
O4 U1 Cs1 69.77(11) 2_666 2_666
O7 U1 Cs1 114.75(12) . 2_666
O5 U1 Cs1 94.69(12) . 2_666
N1 U1 Cs1 105.75(12) 1_565 2_666
Cs1 U1 Cs1 102.619(11) . 2_666
Cs1 U1 Cs1 167.862(11) 2_665 2_666
O2 Cs1 O7 97.41(12) 2_665 1_645
O2 Cs1 O9 60.30(13) 2_665 2_665
O7 Cs1 O9 111.95(13) 1_645 2_665
O2 Cs1 O4 128.08(11) 2_665 2_666
O7 Cs1 O4 127.35(11) 1_645 2_666
O9 Cs1 O4 77.60(13) 2_665 2_666
O2 Cs1 O8 111.27(11) 2_665 2_656
O7 Cs1 O8 59.68(11) 1_645 2_656
O9 Cs1 O8 168.54(12) 2_665 2_656
O4 Cs1 O8 113.54(11) 2_666 2_656
O2 Cs1 O6 161.34(11) 2_665 2_666
O7 Cs1 O6 67.10(13) 1_645 2_666
O9 Cs1 O6 133.92(13) 2_665 2_666
O4 Cs1 O6 70.53(11) 2_666 2_666
O8 Cs1 O6 52.56(12) 2_656 2_666
O2 Cs1 O5 65.97(12) 2_665 1_545
O7 Cs1 O5 99.43(11) 1_645 1_545
O9 Cs1 O5 119.85(13) 2_665 1_545
O4 Cs1 O5 120.89(11) 2_666 1_545
O8 Cs1 O5 57.72(11) 2_656 1_545
O6 Cs1 O5 105.03(12) 2_666 1_545
O2 Cs1 O1 114.30(11) 2_665 .
O7 Cs1 O1 134.70(12) 1_645 .
O9 Cs1 O1 111.69(12) 2_665 .
O4 Cs1 O1 53.51(10) 2_666 .
O8 Cs1 O1 78.43(11) 2_656 .
O6 Cs1 O1 74.29(11) 2_666 .
O5 Cs1 O1 68.28(12) 1_545 .
O2 Cs1 O2 80.62(12) 2_665 .
O7 Cs1 O2 172.41(11) 1_645 .
O9 Cs1 O2 60.68(12) 2_665 .
O4 Cs1 O2 51.37(10) 2_666 .
O8 Cs1 O2 127.87(11) 2_656 .
O6 Cs1 O2 116.09(12) 2_666 .
O5 Cs1 O2 86.50(11) 1_545 .
O1 Cs1 O2 51.98(11) . .
O2 Cs1 O9 102.37(12) 2_665 1_655
O7 Cs1 O9 38.51(11) 1_645 1_655
O9 Cs1 O9 81.26(14) 2_665 1_655
O4 Cs1 O9 99.50(11) 2_666 1_655
O8 Cs1 O9 93.79(11) 2_656 1_655
O6 Cs1 O9 72.42(13) 2_666 1_655
O5 Cs1 O9 136.68(12) 1_545 1_655
O1 Cs1 O9 142.92(12) . 1_655
O2 Cs1 O9 134.58(11) . 1_655
O2 Cs1 N1 103.51(12) 2_665 1_655
O7 Cs1 N1 19.67(11) 1_645 1_655
O9 Cs1 N1 98.41(13) 2_665 1_655
O4 Cs1 N1 111.91(11) 2_666 1_655
O8 Cs1 N1 75.36(11) 2_656 1_655
O6 Cs1 N1 65.54(12) 2_666 1_655
O5 Cs1 N1 119.06(11) 1_545 1_655
O1 Cs1 N1 139.74(12) . 1_655
O2 Cs1 N1 153.79(11) . 1_655
O9 Cs1 N1 19.30(11) 1_655 1_655
O2 Cs1 O9 56.43(12) 2_665 .
O7 Cs1 O9 132.13(11) 1_645 .
O9 Cs1 O9 90.10(12) 2_665 .
O4 Cs1 O9 97.91(10) 2_666 .
O8 Cs1 O9 90.91(11) 2_656 .
O6 Cs1 O9 125.98(12) 2_666 .
O5 Cs1 O9 35.64(11) 1_545 .
O1 Cs1 O9 58.69(11) . .
O2 Cs1 O9 52.50(10) . .
O9 Cs1 O9 158.38(18) 1_655 .
N1 Cs1 O9 150.08(12) 1_655 .
O4 P1 O3 111.0(3) . .
O4 P1 O1 112.0(3) . .
O3 P1 O1 112.7(2) . .
O4 P1 O8 106.6(2) . .
O3 P1 O8 107.3(2) . .
O1 P1 O8 106.9(2) . .
O4 P1 Cs1 46.07(17) . 2_666
O3 P1 Cs1 75.91(17) . 2_666
O1 P1 Cs1 100.99(17) . 2_666
O8 P1 Cs1 147.57(18) . 2_666
O4 P1 Cs1 90.15(18) . .
O3 P1 Cs1 154.23(18) . .
O1 P1 Cs1 43.03(16) . .
O8 P1 Cs1 78.93(17) . .
Cs1 P1 Cs1 112.59(4) 2_666 .
P1 O1 U1 136.4(3) . .
P1 O1 Cs1 118.5(2) . .
U1 O1 Cs1 93.43(13) . .
U1 O2 Cs1 152.3(2) . 2_665
U1 O2 Cs1 104.27(17) . .
Cs1 O2 Cs1 99.38(12) 2_665 .
P1 O3 U1 139.7(3) . 2_566
P1 O4 U1 147.8(3) . 2_666
P1 O4 Cs1 114.2(2) . 2_666
U1 O4 Cs1 94.77(13) 2_666 2_666
N1 O5 U1 96.8(3) 1_565 .
N1 O5 Cs1 111.3(3) 1_565 1_565
U1 O5 Cs1 151.19(18) . 1_565
U1 O6 Cs1 138.7(2) . 2_666
N1 O7 U1 97.7(3) 1_565 .
N1 O7 Cs1 104.9(3) 1_565 1_465
U1 O7 Cs1 149.24(19) . 1_465
P1 O8 Cs1 134.2(2) . 2_656
N1 O9 Cs1 150.5(5) . 2_665
N1 O9 Cs1 92.1(4) . 1_455
Cs1 O9 Cs1 98.74(14) 2_665 1_455
N1 O9 Cs1 89.9(4) . .
Cs1 O9 Cs1 89.90(12) 2_665 .
Cs1 O9 Cs1 158.38(18) 1_455 .
O9 N1 O5 123.0(5) . 1_545
O9 N1 O7 121.7(6) . 1_545
O5 N1 O7 115.3(5) 1_545 1_545
O9 N1 U1 177.8(5) . 1_545
O5 N1 U1 58.2(3) 1_545 1_545
O7 N1 U1 57.1(3) 1_545 1_545
O9 N1 Cs1 68.6(3) . 1_455
O5 N1 Cs1 160.4(4) 1_545 1_455
O7 N1 Cs1 55.4(3) 1_545 1_455
U1 N1 Cs1 109.67(15) 1_545 1_455

loop_
_geom_bond_atom_site_label_1
_geom_bond_atom_site_label_2
_geom_bond_distance
_geom_bond_site_symmetry_2
U1 O2 1.765(4) .
U1 O6 1.767(5) .
U1 O3 2.266(4) 2_566
U1 O1 2.292(4) .
U1 O4 2.292(4) 2_666
U1 O7 2.517(4) .
U1 O5 2.545(5) .
U1 N1 2.972(5) 1_565
Cs1 O2 3.076(4) 2_665
Cs1 O7 3.132(4) 1_645
Cs1 O9 3.148(5) 2_665
Cs1 O4 3.228(4) 2_666
Cs1 O8 3.243(4) 2_656
Cs1 O6 3.261(5) 2_666
Cs1 O5 3.268(5) 1_545
Cs1 O1 3.279(4) .
Cs1 O2 3.303(4) .
Cs1 O9 3.424(5) 1_655
Cs1 N1 3.675(6) 1_655
Cs1 O9 3.718(5) .
P1 O4 1.513(4) .
P1 O3 1.522(4) .
P1 O1 1.526(5) .
P1 O8 1.601(4) .
O2 Cs1 3.076(4) 2_665
O3 U1 2.266(4) 2_566
O4 U1 2.292(4) 2_666
O4 Cs1 3.228(4) 2_666
O5 N1 1.265(7) 1_565
O5 Cs1 3.268(5) 1_565
O6 Cs1 3.261(5) 2_666
O7 N1 1.280(7) 1_565
O7 Cs1 3.132(4) 1_465
O8 Cs1 3.243(4) 2_656
O9 N1 1.216(7) .
O9 Cs1 3.148(5) 2_665
O9 Cs1 3.424(5) 1_455
N1 O5 1.265(7) 1_545
N1 O7 1.280(7) 1_545
N1 U1 2.972(5) 1_545
N1 Cs1 3.675(6) 1_455
